data_4023822
loop_
_publ_author_name
'Clarisse Olier'
'Nadia Azzi'
'G\'erard Gil'
'St\'ephane Gastaldi'
'Mich\`ele P. Bertrand'

_publ_contact_author_address
;
   Laboratoire de Chimie Moleculaire Organique
   UMR 6264 LCP boite 562
   Universite Paul Cezanne
   Faculte des Sciences St Jerome
   Avenue Escadrille Normandie Niemen
   13397 Marseille Cedex 20 France. 
;
_publ_contact_author_email michele.bertrand@univ-cezanne.fr
_publ_contact_author_name 'Michele, P., Bertrand'
_publ_section_title
;
 Dicobalt Hexacarbonyl Complexes of Alkynyl Imines in
 a Sequential Staudinger/Pauson-Khand Process.
 A Route to New Fused Tricyclic \b-Lactams
;
_journal_name_full 'Journal of Organic Chemistry'
_journal_page_first 8469
_journal_page_last 8473
_journal_paper_doi 10.1021/jo801668b
_journal_volume 73
_journal_year 2008
_chemical_formula_sum 'C24 H25 Cl3 N2 O4 S'
_chemical_formula_weight 543.87
_chemical_name_systematic
; 
 Benzenesulfonyl-5-methyl-6-oxo-2,3,4,6,7,7a-
hexahydro-1H-2-pyrindine-3-carboxylic acid phenylamide  
;
_space_group_IT_number 14
_symmetry_cell_setting monoclinic
_symmetry_space_group_name_Hall '-P 2ybc'
_symmetry_space_group_name_H-M 'P 1 21/c 1'
_atom_sites_solution_hydrogens geom
_atom_sites_solution_primary direct
_atom_sites_solution_secondary difmap
_audit_creation_method SHELXL-97
_cell_angle_alpha 90.00
_cell_angle_beta 116.5581(5)
_cell_angle_gamma 90.00
_cell_formula_units_Z 4
_cell_length_a 8.8864(1)
_cell_length_b 16.4396(2)
_cell_length_c 19.6870(3)
_cell_measurement_reflns_used 18389
_cell_measurement_temperature 293(2)
_cell_measurement_theta_max 25.97
_cell_measurement_theta_min 1.16
_cell_volume 2572.57(6)
_computing_cell_refinement 'Denzo and Scalepack (Otwinowski & Minor, 1997)'
_computing_data_collection 'KappaCCD (Bruker-Nonius, 1998)'
_computing_data_reduction 'Denzo and Scalepack (Otwinowski & Minor, 1997)'
_computing_structure_refinement 'SHELXL-97 (Sheldrick, 1997)'
_computing_structure_solution 'SIR92 (Altomare et al., 1994)'
_diffrn_ambient_temperature 293(2)
_diffrn_measured_fraction_theta_full 0.944
_diffrn_measured_fraction_theta_max 0.944
_diffrn_measurement_device_type KappaCCD
_diffrn_measurement_method 'Phi scan'
_diffrn_radiation_monochromator graphite
_diffrn_radiation_source 'fine-focus sealed tube'
_diffrn_radiation_type MoK\a
_diffrn_radiation_wavelength 0.71073
_diffrn_reflns_av_R_equivalents 0.036
_diffrn_reflns_av_sigmaI/netI 0.0272
_diffrn_reflns_limit_h_max 9
_diffrn_reflns_limit_h_min 0
_diffrn_reflns_limit_k_max 0
_diffrn_reflns_limit_k_min -20
_diffrn_reflns_limit_l_max 20
_diffrn_reflns_limit_l_min -24
_diffrn_reflns_number 18389
_diffrn_reflns_theta_full 25.97
_diffrn_reflns_theta_max 25.97
_diffrn_reflns_theta_min 1.69
_exptl_absorpt_coefficient_mu 0.471
_exptl_absorpt_correction_type none
_exptl_crystal_colour colorless
_exptl_crystal_density_diffrn 1.404
_exptl_crystal_density_method 'not measured'
_exptl_crystal_description prism
_exptl_crystal_F_000 1128
_exptl_crystal_size_max .4
_exptl_crystal_size_mid .15
_exptl_crystal_size_min .15
_refine_diff_density_max 0.447
_refine_diff_density_min -0.747
_refine_diff_density_rms 0.156
_refine_ls_extinction_method none
_refine_ls_goodness_of_fit_ref 1.114
_refine_ls_hydrogen_treatment constr
_refine_ls_matrix_type full
_refine_ls_number_parameters 308
_refine_ls_number_reflns 4750
_refine_ls_number_restraints 0
_refine_ls_restrained_S_all 1.114
_refine_ls_R_factor_all 0.0780
_refine_ls_R_factor_gt 0.0632
_refine_ls_shift/su_max 0.004
_refine_ls_shift/su_mean 0.000
_refine_ls_structure_factor_coef Fsqd
_refine_ls_weighting_details 'calc w=1/[\s^2^(Fo^2^)+(0.1342P)^2^+1.4584P] where P=(Fo^2^+2Fc^2^)/3'
_refine_ls_weighting_scheme calc
_refine_ls_wR_factor_gt 0.1978
_refine_ls_wR_factor_ref 0.2185
_reflns_number_gt 3946
_reflns_number_total 4750
_reflns_threshold_expression >2sigma(I)
_cod_data_source_file jo801668b_si_001_2.cif
_cod_data_source_block compound_14b
_cod_depositor_comments
;
The following automatic conversions were performed:
'_symmetry_cell_setting' value 'Monoclinic' changed to 'monoclinic'
according to '/home/saulius/struct/CIF-dictionaries/cif_core.dic'
dictionary named 'cif_core.dic' version 2.4.1 from 2010-06-29.

Automatic conversion script
Id: cif_fix_enum 1527 2010-12-29 10:47:43Z saulius 
;
_cod_original_sg_symbol_H-M 'P 21/c'
_cod_database_code 4023822

loop_
_symmetry_equiv_pos_as_xyz
'x, y, z'
'-x, y+1/2, -z+1/2'
'-x, -y, -z'
'x, -y-1/2, z-1/2'

loop_
_atom_site_label
_atom_site_type_symbol
_atom_site_fract_x
_atom_site_fract_y
_atom_site_fract_z
_atom_site_U_iso_or_equiv
_atom_site_adp_type
_atom_site_occupancy
_atom_site_symmetry_multiplicity
_atom_site_calc_flag
_atom_site_refinement_flags
_atom_site_disorder_assembly
_atom_site_disorder_group
Cl1 Cl 0.3251(3) -0.20221(11) 0.13140(15) 0.1520(8) Uani 1 1 d . . .
Cl2 Cl 0.3323(4) -0.03473(13) 0.10881(14) 0.1771(10) Uani 1 1 d . . .
Cl3 Cl 0.6146(3) -0.11528(16) 0.23274(14) 0.1614(9) Uani 1 1 d . . .
S1 S 0.30647(8) 0.12742(4) 0.47509(4) 0.0382(2) Uani 1 1 d . . .
O1 O 0.4475(3) 0.12065(13) 0.54796(11) 0.0493(5) Uani 1 1 d . . .
O2 O 0.1475(3) 0.09264(13) 0.46212(13) 0.0488(5) Uani 1 1 d . . .
O3 O 0.8185(3) 0.10921(19) 0.27482(15) 0.0718(8) Uani 1 1 d . . .
O4 O 0.2170(3) -0.05777(15) 0.27313(12) 0.0574(6) Uani 1 1 d . . .
N1 N 0.1350(3) -0.05553(14) 0.36738(14) 0.0420(5) Uani 1 1 d . . .
N2 N 0.3598(3) 0.08340(13) 0.41489(12) 0.0358(5) Uani 1 1 d . . .
H1 H 0.1264 -0.0214 0.3995 0.053(9) Uiso 1 1 d R . .
C1 C 0.2731(4) 0.23131(17) 0.45086(15) 0.0398(6) Uani 1 1 d . . .
C2 C 0.1217(4) 0.25721(19) 0.39374(19) 0.0519(7) Uani 1 1 d . . .
H2 H 0.0352 0.2203 0.3684 0.062 Uiso 1 1 calc R . .
C3 C 0.1004(5) 0.3384(2) 0.3747(2) 0.0608(9) Uani 1 1 d . . .
H3 H -0.0013 0.3559 0.3360 0.073 Uiso 1 1 calc R . .
C4 C 0.2267(5) 0.3945(2) 0.4118(2) 0.0605(9) Uani 1 1 d . . .
C5 C 0.3759(5) 0.3670(2) 0.4681(2) 0.0639(9) Uani 1 1 d . . .
H5 H 0.4618 0.4041 0.4936 0.077 Uiso 1 1 calc R . .
C6 C 0.4027(4) 0.28622(19) 0.48829(17) 0.0516(7) Uani 1 1 d . . .
H6 H 0.5056 0.2688 0.5262 0.062 Uiso 1 1 calc R . .
C7 C 0.1987(7) 0.4837(2) 0.3900(3) 0.0933(15) Uani 1 1 d . . .
H7A H 0.2921 0.5150 0.4253 0.140 Uiso 1 1 calc R . .
H7B H 0.0971 0.5020 0.3910 0.140 Uiso 1 1 calc R . .
H7C H 0.1892 0.4906 0.3398 0.140 Uiso 1 1 calc R . .
C8 C 0.5386(3) 0.09054(18) 0.43022(15) 0.0401(6) Uani 1 1 d . . .
H8A H 0.6097 0.0633 0.4775 0.048 Uiso 1 1 calc R . .
H8B H 0.5708 0.1474 0.4351 0.048 Uiso 1 1 calc R . .
C9 C 0.5627(3) 0.05229(17) 0.36568(15) 0.0377(6) Uani 1 1 d . . .
H9 H 0.5325 -0.0055 0.3615 0.045 Uiso 1 1 calc R . .
C10 C 0.7382(4) 0.0617(2) 0.37078(17) 0.0504(7) Uani 1 1 d . . .
H10A H 0.8066 0.0975 0.4124 0.060 Uiso 1 1 calc R . .
H10B H 0.7937 0.0093 0.3786 0.060 Uiso 1 1 calc R . .
C11 C 0.7114(4) 0.0977(2) 0.29622(18) 0.0491(7) Uani 1 1 d . . .
C12 C 0.5321(4) 0.12037(19) 0.25377(17) 0.0470(7) Uani 1 1 d . . .
C13 C 0.4505(3) 0.09550(17) 0.29289(15) 0.0386(6) Uani 1 1 d . . .
C14 C 0.2735(3) 0.11093(19) 0.27759(16) 0.0439(6) Uani 1 1 d . . .
H14A H 0.1990 0.0907 0.2274 0.053 Uiso 1 1 calc R . .
H14B H 0.2558 0.1691 0.2779 0.053 Uiso 1 1 calc R . .
C15 C 0.2280(3) 0.07049(17) 0.33589(14) 0.0382(6) Uani 1 1 d . . .
H15 H 0.1243 0.0959 0.3315 0.046 Uiso 1 1 calc R . .
C16 C 0.1942(3) -0.02148(18) 0.32164(15) 0.0394(6) Uani 1 1 d . . .
C17 C 0.4665(5) 0.1662(3) 0.1806(2) 0.0725(11) Uani 1 1 d . . .
H17A H 0.3535 0.1838 0.1668 0.109 Uiso 1 1 calc R . .
H17B H 0.4673 0.1315 0.1415 0.109 Uiso 1 1 calc R . .
H17C H 0.5365 0.2127 0.1864 0.109 Uiso 1 1 calc R . .
C18 C 0.1040(3) -0.13783(16) 0.37634(15) 0.0381(6) Uani 1 1 d . . .
C19 C 0.0268(4) -0.15419(18) 0.42250(17) 0.0461(7) Uani 1 1 d . . .
H19 H -0.0061 -0.1115 0.4439 0.055 Uiso 1 1 calc R . .
C20 C -0.0012(5) -0.2335(2) 0.4368(2) 0.0584(8) Uani 1 1 d . . .
H20 H -0.0526 -0.2440 0.4680 0.070 Uiso 1 1 calc R . .
C21 C 0.0468(5) -0.2972(2) 0.4051(2) 0.0583(8) Uani 1 1 d . . .
H21 H 0.0286 -0.3506 0.4151 0.070 Uiso 1 1 calc R . .
C22 C 0.1212(4) -0.2813(2) 0.35890(19) 0.0552(8) Uani 1 1 d . . .
H22 H 0.1523 -0.3242 0.3371 0.066 Uiso 1 1 calc R . .
C23 C 0.1507(4) -0.20228(19) 0.34429(18) 0.0491(7) Uani 1 1 d . . .
H23 H 0.2019 -0.1922 0.3130 0.059 Uiso 1 1 calc R . .
C24 C 0.3976(9) -0.1114(3) 0.1776(4) 0.1091(19) Uani 1 1 d . . .
H24 H 0.3448 -0.1020 0.2113 0.131 Uiso 1 1 calc R . .

loop_
_atom_site_aniso_label
_atom_site_aniso_U_11
_atom_site_aniso_U_22
_atom_site_aniso_U_33
_atom_site_aniso_U_23
_atom_site_aniso_U_13
_atom_site_aniso_U_12
Cl1 0.1527(16) 0.0939(11) 0.227(2) -0.0392(13) 0.1003(16) -0.0201(10)
Cl2 0.286(3) 0.1142(15) 0.1602(19) 0.0127(13) 0.126(2) 0.0165(16)
Cl3 0.1480(18) 0.191(2) 0.1569(19) -0.0411(15) 0.0784(15) -0.0390(15)
S1 0.0414(4) 0.0399(4) 0.0387(4) 0.0035(3) 0.0229(3) -0.0006(2)
O1 0.0576(13) 0.0531(12) 0.0348(10) 0.0076(8) 0.0184(9) 0.0029(9)
O2 0.0502(12) 0.0495(12) 0.0608(13) -0.0007(9) 0.0374(10) -0.0070(9)
O3 0.0479(14) 0.114(2) 0.0677(16) 0.0121(14) 0.0383(12) -0.0034(13)
O4 0.0700(15) 0.0659(14) 0.0499(12) -0.0169(10) 0.0390(11) -0.0192(11)
N1 0.0466(14) 0.0425(13) 0.0479(13) -0.0056(10) 0.0309(11) -0.0038(10)
N2 0.0305(11) 0.0417(12) 0.0366(12) 0.0007(9) 0.0164(9) -0.0013(8)
C1 0.0424(14) 0.0413(14) 0.0383(13) -0.0008(11) 0.0204(11) 0.0010(11)
C2 0.0430(16) 0.0467(17) 0.0583(18) 0.0008(13) 0.0158(14) 0.0019(12)
C3 0.0580(19) 0.0514(18) 0.0602(19) 0.0071(15) 0.0148(16) 0.0110(15)
C4 0.079(2) 0.0401(16) 0.058(2) 0.0010(14) 0.0264(18) 0.0056(15)
C5 0.069(2) 0.0464(18) 0.063(2) -0.0079(15) 0.0175(17) -0.0130(15)
C6 0.0532(17) 0.0457(16) 0.0450(16) -0.0019(12) 0.0122(13) -0.0028(13)
C7 0.115(4) 0.044(2) 0.098(3) 0.006(2) 0.028(3) 0.008(2)
C8 0.0289(13) 0.0501(15) 0.0399(14) 0.0057(11) 0.0142(11) -0.0006(10)
C9 0.0308(13) 0.0454(14) 0.0383(13) 0.0082(11) 0.0167(10) 0.0042(10)
C10 0.0337(15) 0.070(2) 0.0494(17) 0.0111(14) 0.0202(12) 0.0076(13)
C11 0.0393(16) 0.0629(19) 0.0524(17) 0.0036(14) 0.0270(13) -0.0033(13)
C12 0.0420(16) 0.0611(18) 0.0415(15) 0.0088(13) 0.0218(12) -0.0015(12)
C13 0.0365(14) 0.0432(14) 0.0365(13) 0.0073(10) 0.0167(11) 0.0003(10)
C14 0.0345(14) 0.0572(17) 0.0400(14) 0.0132(12) 0.0167(11) 0.0048(11)
C15 0.0271(12) 0.0508(15) 0.0365(13) 0.0054(11) 0.0141(10) 0.0013(10)
C16 0.0290(13) 0.0534(16) 0.0357(13) -0.0022(11) 0.0144(10) -0.0047(10)
C17 0.064(2) 0.103(3) 0.057(2) 0.030(2) 0.0336(17) 0.003(2)
C18 0.0346(13) 0.0426(14) 0.0374(13) -0.0055(10) 0.0164(11) -0.0044(10)
C19 0.0537(17) 0.0450(15) 0.0498(16) -0.0039(12) 0.0323(14) -0.0020(12)
C20 0.072(2) 0.0546(19) 0.065(2) -0.0016(15) 0.0451(18) -0.0085(15)
C21 0.070(2) 0.0434(17) 0.067(2) -0.0055(14) 0.0355(18) -0.0093(14)
C22 0.062(2) 0.0462(17) 0.062(2) -0.0130(14) 0.0322(16) -0.0016(14)
C23 0.0504(17) 0.0532(17) 0.0535(17) -0.0101(13) 0.0321(14) -0.0029(13)
C24 0.147(5) 0.096(4) 0.130(5) -0.025(3) 0.103(4) -0.008(3)

loop_
_atom_type_symbol
_atom_type_description
_atom_type_scat_dispersion_real
_atom_type_scat_dispersion_imag
_atom_type_scat_source
C C 0.0033 0.0016 'International Tables Vol C Tables 4.2.6.8 and 6.1.1.4'
H H 0.0000 0.0000 'International Tables Vol C Tables 4.2.6.8 and 6.1.1.4'
Cl Cl 0.1484 0.1585 'International Tables Vol C Tables 4.2.6.8 and 6.1.1.4'
S S 0.1246 0.1234 'International Tables Vol C Tables 4.2.6.8 and 6.1.1.4'
O O 0.0106 0.0060 'International Tables Vol C Tables 4.2.6.8 and 6.1.1.4'
N N 0.0061 0.0033 'International Tables Vol C Tables 4.2.6.8 and 6.1.1.4'

loop_
_geom_angle_atom_site_label_1
_geom_angle_atom_site_label_2
_geom_angle_atom_site_label_3
_geom_angle
_geom_angle_site_symmetry_1
_geom_angle_site_symmetry_3
_geom_angle_publ_flag
O1 S1 O2 119.97(13) . . ?
O1 S1 N2 106.65(12) . . ?
O2 S1 N2 106.07(12) . . ?
O1 S1 C1 108.29(13) . . ?
O2 S1 C1 107.72(13) . . ?
N2 S1 C1 107.57(12) . . ?
C16 N1 C18 129.7(2) . . ?
C16 N1 H1 113.7 . . ?
C18 N1 H1 116.1 . . ?
C8 N2 C15 119.7(2) . . ?
C8 N2 S1 116.77(17) . . ?
C15 N2 S1 118.37(17) . . ?
C2 C1 C6 120.5(3) . . ?
C2 C1 S1 120.3(2) . . ?
C6 C1 S1 119.2(2) . . ?
C3 C2 C1 119.1(3) . . ?
C3 C2 H2 120.4 . . ?
C1 C2 H2 120.4 . . ?
C2 C3 C4 121.5(3) . . ?
C2 C3 H3 119.2 . . ?
C4 C3 H3 119.2 . . ?
C5 C4 C3 118.1(3) . . ?
C5 C4 C7 121.7(3) . . ?
C3 C4 C7 120.3(3) . . ?
C4 C5 C6 122.2(3) . . ?
C4 C5 H5 118.9 . . ?
C6 C5 H5 118.9 . . ?
C5 C6 C1 118.6(3) . . ?
C5 C6 H6 120.7 . . ?
C1 C6 H6 120.7 . . ?
C4 C7 H7A 109.5 . . ?
C4 C7 H7B 109.5 . . ?
H7A C7 H7B 109.5 . . ?
C4 C7 H7C 109.5 . . ?
H7A C7 H7C 109.5 . . ?
H7B C7 H7C 109.5 . . ?
N2 C8 C9 109.6(2) . . ?
N2 C8 H8A 109.7 . . ?
C9 C8 H8A 109.7 . . ?
N2 C8 H8B 109.7 . . ?
C9 C8 H8B 109.7 . . ?
H8A C8 H8B 108.2 . . ?
C13 C9 C8 108.7(2) . . ?
C13 C9 C10 103.7(2) . . ?
C8 C9 C10 115.2(2) . . ?
C13 C9 H9 109.7 . . ?
C8 C9 H9 109.7 . . ?
C10 C9 H9 109.7 . . ?
C11 C10 C9 105.4(2) . . ?
C11 C10 H10A 110.7 . . ?
C9 C10 H10A 110.7 . . ?
C11 C10 H10B 110.7 . . ?
C9 C10 H10B 110.7 . . ?
H10A C10 H10B 108.8 . . ?
O3 C11 C12 125.3(3) . . ?
O3 C11 C10 126.5(3) . . ?
C12 C11 C10 108.2(2) . . ?
C13 C12 C11 108.8(3) . . ?
C13 C12 C17 129.2(3) . . ?
C11 C12 C17 122.0(3) . . ?
C12 C13 C14 129.0(3) . . ?
C12 C13 C9 113.1(2) . . ?
C14 C13 C9 117.6(2) . . ?
C13 C14 C15 112.6(2) . . ?
C13 C14 H14A 109.1 . . ?
C15 C14 H14A 109.1 . . ?
C13 C14 H14B 109.1 . . ?
C15 C14 H14B 109.1 . . ?
H14A C14 H14B 107.8 . . ?
N2 C15 C14 112.0(2) . . ?
N2 C15 C16 109.2(2) . . ?
C14 C15 C16 112.6(2) . . ?
N2 C15 H15 107.6 . . ?
C14 C15 H15 107.6 . . ?
C16 C15 H15 107.6 . . ?
O4 C16 N1 124.8(3) . . ?
O4 C16 C15 122.4(2) . . ?
N1 C16 C15 112.8(2) . . ?
C12 C17 H17A 109.5 . . ?
C12 C17 H17B 109.5 . . ?
H17A C17 H17B 109.5 . . ?
C12 C17 H17C 109.5 . . ?
H17A C17 H17C 109.5 . . ?
H17B C17 H17C 109.5 . . ?
C19 C18 C23 119.0(3) . . ?
C19 C18 N1 116.8(2) . . ?
C23 C18 N1 124.1(3) . . ?
C20 C19 C18 120.3(3) . . ?
C20 C19 H19 119.9 . . ?
C18 C19 H19 119.9 . . ?
C19 C20 C21 120.3(3) . . ?
C19 C20 H20 119.9 . . ?
C21 C20 H20 119.9 . . ?
C22 C21 C20 119.6(3) . . ?
C22 C21 H21 120.2 . . ?
C20 C21 H21 120.2 . . ?
C21 C22 C23 120.8(3) . . ?
C21 C22 H22 119.6 . . ?
C23 C22 H22 119.6 . . ?
C22 C23 C18 120.0(3) . . ?
C22 C23 H23 120.0 . . ?
C18 C23 H23 120.0 . . ?
Cl1 C24 Cl3 110.3(3) . . ?
Cl1 C24 Cl2 107.5(4) . . ?
Cl3 C24 Cl2 113.6(3) . . ?
Cl1 C24 H24 108.4 . . ?
Cl3 C24 H24 108.4 . . ?
Cl2 C24 H24 108.4 . . ?

loop_
_geom_bond_atom_site_label_1
_geom_bond_atom_site_label_2
_geom_bond_distance
_geom_bond_site_symmetry_2
_geom_bond_publ_flag
Cl1 C24 1.717(6) . ?
Cl2 C24 1.749(7) . ?
Cl3 C24 1.740(7) . ?
S1 O1 1.426(2) . ?
S1 O2 1.437(2) . ?
S1 N2 1.630(2) . ?
S1 C1 1.762(3) . ?
O3 C11 1.216(4) . ?
O4 C16 1.217(3) . ?
N1 C16 1.351(3) . ?
N1 C18 1.408(4) . ?
N1 H1 0.8742 . ?
N2 C8 1.483(3) . ?
N2 C15 1.485(3) . ?
C1 C2 1.379(4) . ?
C1 C6 1.388(4) . ?
C2 C3 1.376(5) . ?
C2 H2 0.9300 . ?
C3 C4 1.382(5) . ?
C3 H3 0.9300 . ?
C4 C5 1.370(5) . ?
C4 C7 1.517(5) . ?
C5 C6 1.376(5) . ?
C5 H5 0.9300 . ?
C6 H6 0.9300 . ?
C7 H7A 0.9600 . ?
C7 H7B 0.9600 . ?
C7 H7C 0.9600 . ?
C8 C9 1.516(4) . ?
C8 H8A 0.9700 . ?
C8 H8B 0.9700 . ?
C9 C13 1.508(3) . ?
C9 C10 1.526(4) . ?
C9 H9 0.9800 . ?
C10 C11 1.500(4) . ?
C10 H10A 0.9700 . ?
C10 H10B 0.9700 . ?
C11 C12 1.478(4) . ?
C12 C13 1.337(4) . ?
C12 C17 1.494(4) . ?
C13 C14 1.485(4) . ?
C14 C15 1.529(4) . ?
C14 H14A 0.9700 . ?
C14 H14B 0.9700 . ?
C15 C16 1.543(4) . ?
C15 H15 0.9800 . ?
C17 H17A 0.9600 . ?
C17 H17B 0.9600 . ?
C17 H17C 0.9600 . ?
C18 C19 1.387(4) . ?
C18 C23 1.388(4) . ?
C19 C20 1.379(4) . ?
C19 H19 0.9300 . ?
C20 C21 1.381(5) . ?
C20 H20 0.9300 . ?
C21 C22 1.368(5) . ?
C21 H21 0.9300 . ?
C22 C23 1.380(5) . ?
C22 H22 0.9300 . ?
C23 H23 0.9300 . ?
C24 H24 0.9800 . ?
